data_7028303
loop_
_publ_author_name
'Cosham, Samuel D.'
'Hill, Michael S.'
'Johnson, Andrew L.'
'Molloy, Kieran C.'

_publ_section_title
;
 New organo- and amidozinc derivatives of primary amines.
;
_journal_issue 2
_journal_name_full 'Dalton transactions (Cambridge, England : 2003)'
_journal_page_first 859
_journal_page_last 864
_journal_paper_doi 10.1039/c3dt52602j
_journal_volume 43
_journal_year 2014
_chemical_formula_sum 'C14 H44 N8 Si2 Zn2'
_chemical_formula_weight 511.49
_chemical_name_systematic
;
 ?
;
_space_group_IT_number 14
_symmetry_cell_setting monoclinic
_symmetry_space_group_name_Hall '-P 2ybc'
_symmetry_space_group_name_H-M 'P 1 21/c 1'
_atom_sites_solution_hydrogens geom
_atom_sites_solution_primary direct
_atom_sites_solution_secondary difmap
_audit_creation_method SHELXL-97
_cell_angle_alpha 90.00
_cell_angle_beta 91.4860(10)
_cell_angle_gamma 90.00
_cell_formula_units_Z 2
_cell_length_a 7.83400(10)
_cell_length_b 10.0490(2)
_cell_length_c 15.9980(3)
_cell_measurement_reflns_used 26752
_cell_measurement_temperature 150(2)
_cell_measurement_theta_max 27.5
_cell_measurement_theta_min 3.26
_cell_volume 1259.00(4)
_computing_cell_refinement 'HKL Scalepack (Otwinowski & Minor 1997)'
_computing_data_collection 'Kappa CCD'
_computing_data_reduction 'Denzo and Scalepak (Otwinowski & Minor, 1997)'
_computing_molecular_graphics 'ORTEP 3 for Windows (Farrugia, 1997)'
_computing_publication_material 'SHELXL-97 (Sheldrick, 1997)'
_computing_structure_refinement 'SHELXL-97 (Sheldrick, 1997)'
_computing_structure_solution 'SHELXS-86 (Sheldrick, 1986)'
_diffrn_ambient_temperature 150(2)
_diffrn_measured_fraction_theta_full 0.998
_diffrn_measured_fraction_theta_max 0.998
_diffrn_measurement_device_type 'Bruker Kappa CCD Diffractometer'
_diffrn_measurement_method 'omega and phi scans'
_diffrn_radiation_monochromator graphite
_diffrn_radiation_source 'fine-focus sealed tube'
_diffrn_radiation_type MoK\a
_diffrn_radiation_wavelength 0.71073
_diffrn_reflns_av_R_equivalents 0.0569
_diffrn_reflns_av_sigmaI/netI 0.0270
_diffrn_reflns_limit_h_max 10
_diffrn_reflns_limit_h_min -10
_diffrn_reflns_limit_k_max 13
_diffrn_reflns_limit_k_min -13
_diffrn_reflns_limit_l_max 20
_diffrn_reflns_limit_l_min -20
_diffrn_reflns_number 26752
_diffrn_reflns_theta_full 27.50
_diffrn_reflns_theta_max 27.50
_diffrn_reflns_theta_min 3.26
_diffrn_standards_decay_% 0
_diffrn_standards_interval_count 0
_diffrn_standards_interval_time 0
_diffrn_standards_number 0
_exptl_absorpt_coefficient_mu 2.015
_exptl_absorpt_correction_T_max 0.8554
_exptl_absorpt_correction_T_min 0.7257
_exptl_absorpt_correction_type multi-scan
_exptl_absorpt_process_details 'SORTAV (Blessing, 1995)'
_exptl_crystal_colour colourless
_exptl_crystal_density_diffrn 1.349
_exptl_crystal_density_method 'not measured'
_exptl_crystal_description block
_exptl_crystal_F_000 544
_exptl_crystal_size_max 0.17
_exptl_crystal_size_mid 0.10
_exptl_crystal_size_min 0.08
_refine_diff_density_max 0.631
_refine_diff_density_min -0.506
_refine_diff_density_rms 0.139
_refine_ls_extinction_coef 0.0136(15)
_refine_ls_extinction_expression Fc^*^=kFc[1+0.001xFc^2^\l^3^/sin(2\q)]^-1/4^
_refine_ls_extinction_method SHELXL
_refine_ls_goodness_of_fit_ref 1.055
_refine_ls_hydrogen_treatment mixed
_refine_ls_matrix_type full
_refine_ls_number_parameters 130
_refine_ls_number_reflns 2892
_refine_ls_number_restraints 0
_refine_ls_restrained_S_all 1.055
_refine_ls_R_factor_all 0.0375
_refine_ls_R_factor_gt 0.0258
_refine_ls_shift/su_max 0.001
_refine_ls_shift/su_mean 0.000
_refine_ls_structure_factor_coef Fsqd
_refine_ls_weighting_details 'calc w=1/[\s^2^(Fo^2^)+(0.0415P)^2^+0.3362P] where P=(Fo^2^+2Fc^2^)/3'
_refine_ls_weighting_scheme calc
_refine_ls_wR_factor_gt 0.0666
_refine_ls_wR_factor_ref 0.0732
_reflns_number_gt 2421
_reflns_number_total 2892
_reflns_threshold_expression >2sigma(I)
_cod_data_source_file c3dt52602j.txt
_cod_data_source_block h07alj11
_cod_depositor_comments
;
The following automatic conversions were performed:

'_symmetry_cell_setting' value 'Monoclinic' changed to 'monoclinic'
according to
/usr/data/users/saulius/automatic-downloads/current/RSC/lib/dictionaries/cif_core.dic
dictionary named 'cif_core.dic' version 2.4.2 from
2011-04-26.

'_exptl_absorpt_correction_type' value 'Multi-scan'
changed to 'multi-scan' according to
/usr/data/users/saulius/automatic-downloads/current/RSC/lib/dictionaries/cif_core.dic
dictionary named 'cif_core.dic' version 2.4.2 from 2011-04-26.

Automatic conversion script
Id: cif_fix_values 2281 2013-09-26 08:29:07Z andrius 
;
_cod_original_sg_symbol_H-M P21/c
_cod_database_code 7028303

loop_
_symmetry_equiv_pos_as_xyz
'x, y, z'
'-x, y+1/2, -z+1/2'
'-x, -y, -z'
'x, -y-1/2, z-1/2'

loop_
_atom_site_label
_atom_site_type_symbol
_atom_site_fract_x
_atom_site_fract_y
_atom_site_fract_z
_atom_site_U_iso_or_equiv
_atom_site_adp_type
_atom_site_occupancy
_atom_site_symmetry_multiplicity
_atom_site_calc_flag
_atom_site_refinement_flags
Zn1 Zn 0.54928(3) 0.13774(2) -0.016400(13) 0.02508(10) Uani 1 1 d .
Si1 Si 0.25834(7) 0.12557(5) 0.08385(3) 0.02310(13) Uani 1 1 d .
N1 N 0.3156(2) 0.03165(15) 0.00063(10) 0.0242(3) Uani 1 1 d .
N2 N 0.4611(2) 0.18591(15) 0.11877(10) 0.0277(3) Uani 1 1 d .
N3 N 0.1722(2) 0.04010(16) 0.16477(10) 0.0308(4) Uani 1 1 d .
N4 N 0.1274(2) 0.25320(15) 0.05195(10) 0.0293(4) Uani 1 1 d .
C1 C 0.5984(3) 0.3022(2) -0.07892(15) 0.0410(5) Uani 1 1 d .
H1A H 0.5781 0.3796 -0.0433 0.062 Uiso 1 1 calc R
H1B H 0.5236 0.3069 -0.1289 0.062 Uiso 1 1 calc R
H1C H 0.7179 0.3016 -0.0956 0.062 Uiso 1 1 calc R
C21 C 0.5652(3) 0.1028(2) 0.17624(12) 0.0365(5) Uani 1 1 d .
H21A H 0.6862 0.1247 0.1703 0.055 Uiso 1 1 calc R
H21B H 0.5467 0.0087 0.1628 0.055 Uiso 1 1 calc R
H21C H 0.5320 0.1198 0.2339 0.055 Uiso 1 1 calc R
C22 C 0.4809(3) 0.3273(2) 0.14075(15) 0.0414(5) Uani 1 1 d .
H22A H 0.4453 0.3413 0.1983 0.062 Uiso 1 1 calc R
H22B H 0.4098 0.3814 0.1027 0.062 Uiso 1 1 calc R
H22C H 0.6008 0.3532 0.1359 0.062 Uiso 1 1 calc R
C31 C 0.1734(3) 0.0889(2) 0.25029(13) 0.0400(5) Uani 1 1 d .
H31A H 0.0562 0.1082 0.2665 0.060 Uiso 1 1 calc R
H31B H 0.2419 0.1704 0.2543 0.060 Uiso 1 1 calc R
H31C H 0.2228 0.0212 0.2877 0.060 Uiso 1 1 calc R
C32 C 0.0636(3) -0.0749(2) 0.15223(14) 0.0387(5) Uani 1 1 d .
H32A H 0.1040 -0.1475 0.1886 0.058 Uiso 1 1 calc R
H32B H 0.0672 -0.1033 0.0937 0.058 Uiso 1 1 calc R
H32C H -0.0539 -0.0519 0.1660 0.058 Uiso 1 1 calc R
C41 C 0.0131(3) 0.3208(3) 0.10759(16) 0.0503(6) Uani 1 1 d .
H41A H 0.0638 0.4056 0.1254 0.075 Uiso 1 1 calc R
H41B H -0.0057 0.2650 0.1568 0.075 Uiso 1 1 calc R
H41C H -0.0963 0.3374 0.0783 0.075 Uiso 1 1 calc R
C42 C 0.1488(3) 0.3284(2) -0.02511(13) 0.0347(4) Uani 1 1 d .
H42A H 0.0372 0.3414 -0.0530 0.052 Uiso 1 1 calc R
H42B H 0.2238 0.2791 -0.0622 0.052 Uiso 1 1 calc R
H42C H 0.1998 0.4152 -0.0119 0.052 Uiso 1 1 calc R
H1 H 0.237(3) 0.025(2) -0.0375(17) 0.046(7) Uiso 1 1 d .

loop_
_atom_site_aniso_label
_atom_site_aniso_U_11
_atom_site_aniso_U_22
_atom_site_aniso_U_33
_atom_site_aniso_U_23
_atom_site_aniso_U_13
_atom_site_aniso_U_12
Zn1 0.03096(15) 0.01834(13) 0.02602(14) 0.00141(8) 0.00247(9) 0.00120(8)
Si1 0.0285(3) 0.0196(2) 0.0213(3) 0.00024(17) 0.0022(2) 0.00300(18)
N1 0.0280(8) 0.0219(7) 0.0227(8) -0.0009(6) -0.0014(6) 0.0029(6)
N2 0.0344(9) 0.0219(8) 0.0269(8) -0.0020(6) -0.0007(6) 0.0011(6)
N3 0.0399(9) 0.0268(8) 0.0258(8) 0.0022(6) 0.0050(7) -0.0004(7)
N4 0.0341(9) 0.0248(8) 0.0293(8) 0.0023(6) 0.0049(7) 0.0080(6)
C1 0.0444(12) 0.0306(11) 0.0484(13) 0.0139(9) 0.0057(10) 0.0014(9)
C21 0.0420(12) 0.0422(11) 0.0248(10) -0.0039(8) -0.0058(8) 0.0073(9)
C22 0.0449(13) 0.0296(11) 0.0496(13) -0.0150(9) -0.0007(10) -0.0033(9)
C31 0.0512(13) 0.0431(12) 0.0261(10) 0.0028(9) 0.0090(9) 0.0034(10)
C32 0.0365(11) 0.0381(11) 0.0420(12) 0.0039(9) 0.0084(9) -0.0055(9)
C41 0.0583(15) 0.0483(14) 0.0450(13) 0.0048(11) 0.0158(11) 0.0267(12)
C42 0.0396(11) 0.0271(10) 0.0376(11) 0.0087(8) 0.0020(9) 0.0059(8)

loop_
_atom_type_symbol
_atom_type_description
_atom_type_scat_dispersion_real
_atom_type_scat_dispersion_imag
_atom_type_scat_source
C C 0.0033 0.0016 'International Tables Vol C Tables 4.2.6.8 and 6.1.1.4'
H H 0.0000 0.0000 'International Tables Vol C Tables 4.2.6.8 and 6.1.1.4'
N N 0.0061 0.0033 'International Tables Vol C Tables 4.2.6.8 and 6.1.1.4'
Si Si 0.0817 0.0704 'International Tables Vol C Tables 4.2.6.8 and 6.1.1.4'
Zn Zn 0.2839 1.4301 'International Tables Vol C Tables 4.2.6.8 and 6.1.1.4'

loop_
_geom_angle_atom_site_label_1
_geom_angle_atom_site_label_2
_geom_angle_atom_site_label_3
_geom_angle
_geom_angle_site_symmetry_1
_geom_angle_site_symmetry_3
C1 Zn1 N1 131.38(8) . 3_655
C1 Zn1 N1 131.25(8) . .
N1 Zn1 N1 90.66(6) 3_655 .
C1 Zn1 N2 111.19(8) . .
N1 Zn1 N2 103.05(6) 3_655 .
N1 Zn1 N2 73.22(6) . .
C1 Zn1 Si1 119.66(7) . .
N1 Zn1 Si1 108.73(4) 3_655 .
N1 Zn1 Si1 36.96(4) . .
N2 Zn1 Si1 38.85(4) . .
C1 Zn1 Zn1 159.83(7) . 3_655
N1 Zn1 Zn1 47.07(5) 3_655 3_655
N1 Zn1 Zn1 43.59(4) . 3_655
N2 Zn1 Zn1 86.81(4) . 3_655
Si1 Zn1 Zn1 68.676(12) . 3_655
N1 Si1 N3 115.57(8) . .
N1 Si1 N4 110.51(8) . .
N3 Si1 N4 110.95(8) . .
N1 Si1 N2 100.58(8) . .
N3 Si1 N2 107.52(8) . .
N4 Si1 N2 111.22(8) . .
N1 Si1 Zn1 49.19(6) . .
N3 Si1 Zn1 142.50(6) . .
N4 Si1 Zn1 106.53(6) . .
N2 Si1 Zn1 55.64(5) . .
Si1 N1 Zn1 121.23(9) . 3_655
Si1 N1 Zn1 93.84(7) . .
Zn1 N1 Zn1 89.34(6) 3_655 .
Si1 N1 H1 113.4(16) . .
Zn1 N1 H1 113.1(16) 3_655 .
Zn1 N1 H1 123.1(16) . .
C22 N2 C21 110.18(16) . .
C22 N2 Si1 119.52(14) . .
C21 N2 Si1 118.62(13) . .
C22 N2 Zn1 112.91(13) . .
C21 N2 Zn1 106.73(12) . .
Si1 N2 Zn1 85.51(6) . .
C32 N3 C31 112.94(17) . .
C32 N3 Si1 122.66(14) . .
C31 N3 Si1 123.44(14) . .
C41 N4 C42 111.29(16) . .
C41 N4 Si1 122.91(14) . .
C42 N4 Si1 123.97(13) . .
Zn1 C1 H1A 109.5 . .
Zn1 C1 H1B 109.5 . .
H1A C1 H1B 109.5 . .
Zn1 C1 H1C 109.5 . .
H1A C1 H1C 109.5 . .
H1B C1 H1C 109.5 . .
N2 C21 H21A 109.5 . .
N2 C21 H21B 109.5 . .
H21A C21 H21B 109.5 . .
N2 C21 H21C 109.5 . .
H21A C21 H21C 109.5 . .
H21B C21 H21C 109.5 . .
N2 C22 H22A 109.5 . .
N2 C22 H22B 109.5 . .
H22A C22 H22B 109.5 . .
N2 C22 H22C 109.5 . .
H22A C22 H22C 109.5 . .
H22B C22 H22C 109.5 . .
N3 C31 H31A 109.5 . .
N3 C31 H31B 109.5 . .
H31A C31 H31B 109.5 . .
N3 C31 H31C 109.5 . .
H31A C31 H31C 109.5 . .
H31B C31 H31C 109.5 . .
N3 C32 H32A 109.5 . .
N3 C32 H32B 109.5 . .
H32A C32 H32B 109.5 . .
N3 C32 H32C 109.5 . .
H32A C32 H32C 109.5 . .
H32B C32 H32C 109.5 . .
N4 C41 H41A 109.5 . .
N4 C41 H41B 109.5 . .
H41A C41 H41B 109.5 . .
N4 C41 H41C 109.5 . .
H41A C41 H41C 109.5 . .
H41B C41 H41C 109.5 . .
N4 C42 H42A 109.5 . .
N4 C42 H42B 109.5 . .
H42A C42 H42B 109.5 . .
N4 C42 H42C 109.5 . .
H42A C42 H42C 109.5 . .
H42B C42 H42C 109.5 . .

loop_
_geom_bond_atom_site_label_1
_geom_bond_atom_site_label_2
_geom_bond_distance
_geom_bond_site_symmetry_2
Zn1 C1 1.975(2) .
Zn1 N1 2.0168(15) 3_655
Zn1 N1 2.1419(16) .
Zn1 N2 2.3379(16) .
Zn1 Si1 2.8234(5) .
Zn1 Zn1 2.9250(4) 3_655
Si1 N1 1.7016(15) .
Si1 N3 1.7071(16) .
Si1 N4 1.7119(16) .
Si1 N2 1.7766(17) .
N1 Zn1 2.0168(15) 3_655
N1 H1 0.86(3) .
N2 C22 1.471(2) .
N2 C21 1.473(3) .
N3 C32 1.446(3) .
N3 C31 1.453(3) .
N4 C41 1.448(3) .
N4 C42 1.459(2) .
C1 H1A 0.9800 .
C1 H1B 0.9800 .
C1 H1C 0.9800 .
C21 H21A 0.9800 .
C21 H21B 0.9800 .
C21 H21C 0.9800 .
C22 H22A 0.9800 .
C22 H22B 0.9800 .
C22 H22C 0.9800 .
C31 H31A 0.9800 .
C31 H31B 0.9800 .
C31 H31C 0.9800 .
C32 H32A 0.9800 .
C32 H32B 0.9800 .
C32 H32C 0.9800 .
C41 H41A 0.9800 .
C41 H41B 0.9800 .
C41 H41C 0.9800 .
C42 H42A 0.9800 .
C42 H42B 0.9800 .
C42 H42C 0.9800 .
